data_2018250
loop_
_publ_author_name
'Kirchner, Michael T.'
'Bl\"aser, Dieter'
'Boese, Roland'
'Thakur, Tejender S.'
'Desiraju, Gautam R.'

_publ_section_title
;
 Weak C---H&#x00B7;&#x00B7;&#x00B7;O hydrogen bonds in anisaldehyde,
 salicylaldehyde and cinnamaldehyde
;
_journal_coeditor_code FG3222
_journal_issue 10
_journal_name_full 'Acta Crystallographica Section C'
_journal_page_first o387
_journal_page_last o390
_journal_paper_doi 10.1107/S0108270111035840
_journal_volume 67
_journal_year 2011
_chemical_formula_iupac 'C7 H6 O2'
_chemical_formula_moiety 'C7 H6 O2'
_chemical_formula_sum 'C7 H6 O2'
_chemical_formula_weight 122.12
_chemical_name_common Salicylylaldehyde
_chemical_name_systematic
;
2-hydroxybenzaldehyde
;
_space_group_IT_number 14
_symmetry_cell_setting monoclinic
_symmetry_space_group_name_Hall '-P 2ybc'
_symmetry_space_group_name_H-M 'P 1 21/c 1'
_atom_sites_solution_hydrogens geom
_atom_sites_solution_primary direct
_atom_sites_solution_secondary difmap
_audit_creation_method SHELXL97
_cell_angle_alpha 90.00
_cell_angle_beta 103.262(3)
_cell_angle_gamma 90.00
_cell_formula_units_Z 4
_cell_length_a 6.3945(3)
_cell_length_b 13.8939(9)
_cell_length_c 6.9172(4)
_cell_measurement_reflns_used 1182
_cell_measurement_temperature 233(2)
_cell_measurement_theta_max 24.35
_cell_measurement_theta_min 2.94
_cell_volume 598.17(6)
_computing_cell_refinement 'APEX2 (Bruker, 2006)'
_computing_data_collection 'APEX2 (Bruker, 2006)'
_computing_data_reduction 'APEX2 [or SAINT?] (Bruker, 2006)'
_computing_molecular_graphics 'Mercury (Macrae <i>et al.</i>, 2008)'
_computing_publication_material 'publCIF (Westrip, 2010)'
_computing_structure_refinement 'SHELXTL (Sheldrick, 2008)'
_computing_structure_solution 'APEX2 (Bruker, 2006)'
_diffrn_ambient_temperature 233(2)
_diffrn_detector_area_resol_mean 512
_diffrn_measured_fraction_theta_full 0.844
_diffrn_measured_fraction_theta_max 0.641
_diffrn_measurement_device_type 'Siemens SMART three-axis goniometer with APEXII area-detector system'
_diffrn_measurement_method 'Data collection strategy APEX2/COSMO with chi = 0'
_diffrn_radiation_monochromator graphite
_diffrn_radiation_source 'fine-focus sealed tube'
_diffrn_radiation_type MoK\a
_diffrn_radiation_wavelength 0.71073
_diffrn_reflns_av_R_equivalents 0.0556
_diffrn_reflns_av_sigmaI/netI 0.0378
_diffrn_reflns_limit_h_max 10
_diffrn_reflns_limit_h_min -10
_diffrn_reflns_limit_k_max 23
_diffrn_reflns_limit_k_min -15
_diffrn_reflns_limit_l_max 5
_diffrn_reflns_limit_l_min -5
_diffrn_reflns_number 8643
_diffrn_reflns_theta_full 24.00
_diffrn_reflns_theta_max 36.24
_diffrn_reflns_theta_min 2.93
_exptl_absorpt_coefficient_mu 0.100
_exptl_absorpt_correction_type none
_exptl_crystal_colour colourless
_exptl_crystal_density_diffrn 1.356
_exptl_crystal_density_method 'not measured'
_exptl_crystal_description cylinder
_exptl_crystal_F_000 256
_exptl_crystal_size_max 0.3
_exptl_crystal_size_mid 0.3
_exptl_crystal_size_min 0.3
_refine_diff_density_max 0.317
_refine_diff_density_min -0.183
_refine_ls_extinction_method none
_refine_ls_goodness_of_fit_ref 0.998
_refine_ls_hydrogen_treatment constr
_refine_ls_matrix_type full
_refine_ls_number_parameters 82
_refine_ls_number_reflns 1853
_refine_ls_number_restraints 0
_refine_ls_restrained_S_all 0.998
_refine_ls_R_factor_all 0.1095
_refine_ls_R_factor_gt 0.0573
_refine_ls_shift/su_max 0.000
_refine_ls_shift/su_mean 0.000
_refine_ls_structure_factor_coef Fsqd
_refine_ls_weighting_details 'calc w = 1/[\s^2^(Fo^2^)+(0.1022P)^2^+0.0000P] where P=(Fo^2^+2Fc^2^)/3'
_refine_ls_weighting_scheme calc
_refine_ls_wR_factor_gt 0.1511
_refine_ls_wR_factor_ref 0.1850
_reflns_number_gt 1002
_reflns_number_total 1853
_reflns_threshold_expression I>2\s(I)
_cod_data_source_file fg3222.cif
_cod_data_source_block II
_cod_original_sg_symbol_H-M 'P 21/c'
_cod_database_code 2018250
_cod_database_fobs_code 2018250

loop_
_symmetry_equiv_pos_as_xyz
'x, y, z'
'-x, y+1/2, -z+1/2'
'-x, -y, -z'
'x, -y-1/2, z-1/2'

loop_
_atom_site_type_symbol
_atom_site_label
_atom_site_fract_x
_atom_site_fract_y
_atom_site_fract_z
_atom_site_U_iso_or_equiv
_atom_site_adp_type
_atom_site_calc_flag
_atom_site_refinement_flags
_atom_site_occupancy
_atom_site_symmetry_multiplicity
O O1 0.2556(2) 0.54061(8) 0.6616(2) 0.0596(5) Uani d . 1 1
O O2 0.55260(18) 0.67452(9) 0.7310(2) 0.0587(5) Uani d . 1 1
H H2 0.4655 0.6080 0.7059 0.088 Uiso d R 1 1
C C1 0.1738(2) 0.70760(10) 0.6451(3) 0.0341(5) Uani d . 1 1
C C2 0.3892(2) 0.73841(11) 0.6956(3) 0.0389(5) Uani d . 1 1
C C3 0.4344(3) 0.83638(12) 0.7087(3) 0.0490(5) Uani d . 1 1
H H3 0.5811 0.8581 0.7432 0.059 Uiso d R 1 1
C C4 0.2677(3) 0.90140(12) 0.6715(3) 0.0519(6) Uani d . 1 1
H H4 0.2993 0.9692 0.6837 0.062 Uiso d R 1 1
C C5 0.0553(3) 0.87229(12) 0.6211(3) 0.0491(5) Uani d . 1 1
H H5 -0.0589 0.9190 0.5933 0.059 Uiso d R 1 1
C C6 0.0090(2) 0.77528(12) 0.6079(3) 0.0409(5) Uani d . 1 1
H H6 -0.1377 0.7535 0.5742 0.049 Uiso d R 1 1
C C7 0.1222(3) 0.60588(11) 0.6320(3) 0.0452(5) Uani d . 1 1
H H7 -0.0271 0.5880 0.6026 0.054 Uiso d R 1 1

loop_
_atom_site_aniso_label
_atom_site_aniso_U_11
_atom_site_aniso_U_22
_atom_site_aniso_U_33
_atom_site_aniso_U_12
_atom_site_aniso_U_13
_atom_site_aniso_U_23
O1 0.0661(8) 0.0368(6) 0.0743(13) 0.0031(6) 0.0129(7) 0.0033(6)
O2 0.0340(5) 0.0593(8) 0.0783(13) 0.0071(5) 0.0041(6) 0.0058(7)
C1 0.0350(6) 0.0342(7) 0.0327(13) -0.0043(5) 0.0068(6) -0.0015(6)
C2 0.0334(6) 0.0428(7) 0.0394(13) -0.0023(6) 0.0060(6) 0.0009(7)
C3 0.0465(8) 0.0491(9) 0.0501(15) -0.0159(7) 0.0084(8) -0.0032(8)
C4 0.0702(12) 0.0345(7) 0.0515(16) -0.0090(7) 0.0154(10) -0.0020(8)
C5 0.0559(10) 0.0405(8) 0.0514(16) 0.0080(7) 0.0134(8) 0.0015(8)
C6 0.0349(7) 0.0446(8) 0.0418(14) 0.0011(6) 0.0062(6) -0.0008(7)
C7 0.0488(9) 0.0392(8) 0.0474(16) -0.0069(6) 0.0109(8) -0.0003(7)

loop_
_atom_type_symbol
_atom_type_description
_atom_type_scat_dispersion_real
_atom_type_scat_dispersion_imag
_atom_type_scat_source
C C 0.0033 0.0016 'International Tables Vol C Tables 4.2.6.8 and 6.1.1.4'
H H 0.0000 0.0000 'International Tables Vol C Tables 4.2.6.8 and 6.1.1.4'
O O 0.0106 0.0060 'International Tables Vol C Tables 4.2.6.8 and 6.1.1.4'

loop_
_geom_angle_atom_site_label_1
_geom_angle_atom_site_label_2
_geom_angle_atom_site_label_3
_geom_angle
C2 O2 H2 100.7
C6 C1 C2 119.78(13)
C6 C1 C7 119.68(13)
C2 C1 C7 120.53(14)
O2 C2 C3 119.43(14)
O2 C2 C1 121.18(14)
C3 C2 C1 119.40(14)
C4 C3 C2 119.36(15)
C4 C3 H3 120.6
C2 C3 H3 120.0
C3 C4 C5 121.94(15)
C3 C4 H4 119.2
C5 C4 H4 118.8
C6 C5 C4 119.08(16)
C6 C5 H5 120.3
C4 C5 H5 120.6
C5 C6 C1 120.43(14)
C5 C6 H6 120.4
C1 C6 H6 119.2
O1 C7 C1 124.69(15)
O1 C7 H7 117.5
C1 C7 H7 117.8

loop_
_geom_bond_atom_site_label_1
_geom_bond_atom_site_label_2
_geom_bond_distance
O1 C7 1.230(2)
O2 C2 1.3499(19)
O2 H2 1.0726
C1 C6 1.392(2)
C1 C2 1.4075(19)
C1 C7 1.449(2)
C2 C3 1.390(2)
C3 C4 1.375(3)
C3 H3 0.9621
C4 C5 1.383(3)
C4 H4 0.9637
C5 C6 1.378(2)
C5 H5 0.9628
C6 H6 0.9620
C7 H7 0.9618

loop_
_geom_hbond_atom_site_label_D
_geom_hbond_atom_site_label_H
_geom_hbond_atom_site_label_A
_geom_hbond_site_symmetry_A
_geom_hbond_distance_DH
_geom_hbond_distance_HA
_geom_hbond_distance_DA
_geom_hbond_angle_DHA
O2 H2 O1 . 1.07 1.61 2.6231(18) 155.9
C3 H3 O1 2_656 0.96 2.76 3.460(2) 129.9
C7 H7 O1 3_566 0.96 2.73 3.443(2) 131.6
C6 H6 O2 1_455 0.96 2.70 3.513(2) 142.6

loop_
_geom_torsion_atom_site_label_1
_geom_torsion_atom_site_label_2
_geom_torsion_atom_site_label_3
_geom_torsion_atom_site_label_4
_geom_torsion
C6 C1 C2 O2 -179.50(17)
C7 C1 C2 O2 0.6(3)
C6 C1 C2 C3 0.4(3)
C7 C1 C2 C3 -179.50(19)
O2 C2 C3 C4 179.66(19)
C1 C2 C3 C4 -0.2(3)
C2 C3 C4 C5 0.0(3)
C3 C4 C5 C6 0.1(3)
C4 C5 C6 C1 0.1(3)
C2 C1 C6 C5 -0.3(3)
C7 C1 C6 C5 179.58(18)
C6 C1 C7 O1 179.85(19)
C2 C1 C7 O1 -0.3(3)

loop_
_cod_related_entry_id
_cod_related_entry_database
_cod_related_entry_code
1 ChemSpider 13863618
